data_1567864
loop_
_publ_author_name
'Xiao, Xiao'
'Kurganskii, Ivan'
'Maity, Partha'
'Zhao, Jianzhang'
'Jiang, Xiao'
'Mohammed, Omar F.'
'Fedin, Matvey V.'

_publ_section_title
;
 Long-lived Charge-Separated State of Spiro Compact Electron
 Donor-Acceptor Dyads Based on Rhodamine and Naphthalenediimide
 Chromophores
;
_journal_name_full 'Chemical Science'
_journal_paper_doi 10.1039/D2SC04258D
_journal_year 2022
_chemical_formula_moiety 'C45 H41 N5 O6'
_chemical_formula_sum 'C45 H41 N5 O6'
_chemical_formula_weight 747.857
_chemical_name_systematic Rho-NDI
_space_group_crystal_system triclinic
_space_group_IT_number 2
_space_group_name_Hall '-P 1'
_space_group_name_H-M_alt 'P -1'
_symmetry_Int_Tables_number 2
_atom_sites_solution_primary dual
_audit_creation_date 2022-07-11
_audit_creation_method
;
Olex2 1.3
(compiled 2020.11.12 svn.r5f609507 for OlexSys, GUI svn.r6408)
;
_audit_update_record
;
2022-07-15 deposited with the CCDC.	2022-10-26 downloaded from the CCDC.
;
_cell_angle_alpha 74.238(2)
_cell_angle_beta 88.581(2)
_cell_angle_gamma 86.213(2)
_cell_formula_units_Z 2
_cell_length_a 9.7228(6)
_cell_length_b 12.0523(6)
_cell_length_c 16.1605(10)
_cell_measurement_reflns_used 9950
_cell_measurement_temperature 120.0
_cell_measurement_theta_max 27.43
_cell_measurement_theta_min 2.46
_cell_volume 1818.49(18)
_computing_cell_refinement 'SAINT V8.40A (Bruker, 2019)'
_computing_data_reduction 'SAINT V8.40A (Bruker, 2019)'
_computing_molecular_graphics 'Olex2 1.3 (Dolomanov et al., 2009)'
_computing_publication_material 'Olex2 1.3 (Dolomanov et al., 2009)'
_computing_structure_refinement 'olex2.refine 1.3 (Bourhis et al., 2015)'
_computing_structure_solution 'SHELXT 2018/2 (Sheldrick, 2018)'
_diffrn_ambient_temperature 120.0
_diffrn_measured_fraction_theta_full 0.9967
_diffrn_measured_fraction_theta_max 0.9947
_diffrn_measurement_device_type 'CCD area detector'
_diffrn_measurement_method 'phi and omega scans'
_diffrn_radiation_monochromator graphite
_diffrn_radiation_type 'Mo K\a'
_diffrn_radiation_wavelength 0.71073
_diffrn_reflns_av_R_equivalents 0.0500
_diffrn_reflns_av_unetI/netI 0.0419
_diffrn_reflns_Laue_measured_fraction_full 0.9967
_diffrn_reflns_Laue_measured_fraction_max 0.9947
_diffrn_reflns_limit_h_max 12
_diffrn_reflns_limit_h_min -12
_diffrn_reflns_limit_k_max 15
_diffrn_reflns_limit_k_min -14
_diffrn_reflns_limit_l_max 20
_diffrn_reflns_limit_l_min -20
_diffrn_reflns_number 35294
_diffrn_reflns_point_group_measured_fraction_full 0.9967
_diffrn_reflns_point_group_measured_fraction_max 0.9947
_diffrn_reflns_theta_full 25.2417
_diffrn_reflns_theta_max 27.47
_diffrn_reflns_theta_min 2.46
_diffrn_source_current 1.4
_diffrn_source_power 0.07
_diffrn_source_voltage 50.0
_exptl_absorpt_coefficient_mu 0.092
_exptl_absorpt_correction_T_max 0.7456
_exptl_absorpt_correction_T_min 0.6803
_exptl_absorpt_correction_type none
_exptl_absorpt_process_details
;
SADABS-2016/2 (Bruker,2016/2) was used for absorption correction.
wR2(int) was 0.1220 before and 0.0561 after correction.
The Ratio of minimum to maximum transmission is 0.9124.
The \l/2 correction factor is Not present.
;
_exptl_crystal_colour 'clear reddish red'
_exptl_crystal_colour_lustre clear
_exptl_crystal_colour_modifier reddish
_exptl_crystal_colour_primary red
_exptl_crystal_density_diffrn 1.366
_exptl_crystal_description block
_exptl_crystal_F_000 788.377
_exptl_crystal_preparation Luminescent
_exptl_crystal_recrystallization_method 'Solvent diffusion'
_exptl_crystal_size_max 0.3
_exptl_crystal_size_mid 0.2
_exptl_crystal_size_min 0.1
_refine_diff_density_max 0.4308
_refine_diff_density_min -0.3328
_refine_diff_density_rms 0.0625
_refine_ls_d_res_high 0.7703
_refine_ls_d_res_low 8.2755
_refine_ls_goodness_of_fit_ref 1.0636
_refine_ls_hydrogen_treatment constr
_refine_ls_matrix_type full
_refine_ls_number_constraints 66
_refine_ls_number_parameters 510
_refine_ls_number_reflns 8308
_refine_ls_number_restraints 0
_refine_ls_restrained_S_all 1.0636
_refine_ls_R_factor_all 0.0599
_refine_ls_R_factor_gt 0.0426
_refine_ls_shift/su_max 0.0001
_refine_ls_shift/su_mean 0.0000
_refine_ls_structure_factor_coef Fsqd
_refine_ls_weighting_details 'w=1/[\s^2^(Fo^2^)+(0.0475P)^2^+0.5971P] where P=(Fo^2^+2Fc^2^)/3'
_refine_ls_weighting_scheme calc
_refine_ls_wR_factor_gt 0.1015
_refine_ls_wR_factor_ref 0.1134
_reflns_Friedel_coverage 0.0
_reflns_limit_h_max 12
_reflns_limit_h_min -12
_reflns_limit_k_max 15
_reflns_limit_k_min -14
_reflns_limit_l_max 20
_reflns_limit_l_min 0
_reflns_number_gt 6508
_reflns_number_total 8308
_reflns_threshold_expression I>=2u(I)
_cod_data_source_file d2sc04258d2.cif
_cod_data_source_block 1
_cod_database_code 1567864
_olex2_refinement_description
;
1. Fixed Uiso
 At 1.2 times of:
  All C(H) groups, All C(H,H) groups
 At 1.5 times of:
  All C(H,H,H) groups
2.a Secondary CH2 refined with riding coordinates:
 C2(H2a,H2b), C3(H3a,H3b), C18(H18a,H18b), C19(H19a,H19b), C43(H43a,H43b),
 C44(H44a,H44b)
2.b Aromatic/amide H refined with riding coordinates:
 C7(H7), C10(H10), C5(H5), C13(H13), C15(H15), C16(H16), C25(H25), C26(H26),
 C27(H27), C28(H28), C38(H38), C33(H33), C35(H35), C36(H36)
2.c Idealised Me refined as rotating group:
 C1(H1a,H1b,H1c), C4(H4a,H4b,H4c), C17(H17a,H17b,H17c), C20(H20a,H20b,H20c),
 C45(H45a,H45b,H45c)
;
_olex2_submission_special_instructions 'No special instructions were received'

loop_
_space_group_symop_id
_space_group_symop_operation_xyz
1 x,y,z
2 -x,-y,-z

loop_
_atom_site_label
_atom_site_type_symbol
_atom_site_fract_x
_atom_site_fract_y
_atom_site_fract_z
_atom_site_U_iso_or_equiv
_atom_site_adp_type
_atom_site_occupancy
_atom_site_refinement_flags_posn
C1 C -0.07443(17) 0.96979(14) 0.38141(12) 0.0325(4) Uani 1.000000 .
C2 C 0.03695(16) 0.90601(13) 0.34159(10) 0.0252(3) Uani 1.000000 .
C3 C -0.03113(15) 0.70656(13) 0.35992(10) 0.0246(3) Uani 1.000000 .
C4 C 0.02941(19) 0.65506(18) 0.29058(13) 0.0427(5) Uani 1.000000 .
C5 C 0.21683(15) 0.82018(12) 0.48783(10) 0.0236(3) Uani 1.000000 .
C6 C 0.14829(14) 0.74358(12) 0.45282(9) 0.0195(3) Uani 1.000000 .
C7 C 0.17696(14) 0.62518(12) 0.48945(9) 0.0202(3) Uani 1.000000 .
C8 C 0.27147(14) 0.58683(11) 0.55547(9) 0.0182(3) Uani 1.000000 .
C9 C 0.34293(14) 0.66082(11) 0.58819(9) 0.0177(3) Uani 1.000000 .
C10 C 0.31065(15) 0.77879(12) 0.55247(10) 0.0236(3) Uani 1.000000 .
C11 C 0.47219(14) 0.48841(11) 0.67927(9) 0.0185(3) Uani 1.000000 .
C12 C 0.39301(14) 0.42193(12) 0.64376(9) 0.0187(3) Uani 1.000000 .
C13 C 0.41337(15) 0.30251(12) 0.66259(9) 0.0208(3) Uani 1.000000 .
C14 C 0.51567(15) 0.24292(12) 0.72003(9) 0.0212(3) Uani 1.000000 .
C15 C 0.59852(15) 0.31002(12) 0.75556(10) 0.0249(3) Uani 1.000000 .
C16 C 0.57766(15) 0.42826(12) 0.73376(10) 0.0225(3) Uani 1.000000 .
C17 C 0.48246(18) 0.04946(14) 0.61634(11) 0.0327(4) Uani 1.000000 .
C18 C 0.44399(16) 0.05637(12) 0.70653(10) 0.0263(3) Uani 1.000000 .
C19 C 0.64401(16) 0.06228(13) 0.79737(11) 0.0293(4) Uani 1.000000 .
C20 C 0.6055(2) 0.03426(16) 0.89160(12) 0.0400(4) Uani 1.000000 .
C21 C 0.44887(14) 0.61828(11) 0.65852(9) 0.0170(3) Uani 1.000000 .
C22 C 0.58302(14) 0.67837(11) 0.63716(9) 0.0176(3) Uani 1.000000 .
C23 C 0.61057(14) 0.74032(11) 0.69490(9) 0.0177(3) Uani 1.000000 .
C24 C 0.49789(14) 0.72945(11) 0.75928(9) 0.0174(3) Uani 1.000000 .
C25 C 0.67546(15) 0.67151(12) 0.57202(10) 0.0234(3) Uani 1.000000 .
C26 C 0.79769(16) 0.72649(13) 0.56767(10) 0.0277(3) Uani 1.000000 .
C27 C 0.82652(15) 0.78726(13) 0.62664(10) 0.0257(3) Uani 1.000000 .
C28 C 0.73295(15) 0.79527(12) 0.69087(10) 0.0217(3) Uani 1.000000 .
C29 C 0.17641(14) 0.62216(12) 0.78888(9) 0.0189(3) Uani 1.000000 .
C30 C 0.38615(14) 0.51875(11) 0.87085(9) 0.0183(3) Uani 1.000000 .
C31 C 0.08983(14) 0.53761(11) 0.84825(9) 0.0179(3) Uani 1.000000 .
C32 C 0.29558(14) 0.43919(11) 0.93009(9) 0.0179(3) Uani 1.000000 .
C33 C -0.05124(14) 0.54472(12) 0.83685(9) 0.0201(3) Uani 1.000000 .
C34 C 0.15194(14) 0.44864(11) 0.91504(9) 0.0171(3) Uani 1.000000 .
C35 C 0.35328(14) 0.35430(12) 0.99709(9) 0.0199(3) Uani 1.000000 .
C36 C 0.26888(14) 0.27492(12) 1.05210(9) 0.0203(3) Uani 1.000000 .
C37 C 0.06830(14) 0.36667(11) 0.96929(9) 0.0174(3) Uani 1.000000 .
C38 C -0.13358(14) 0.46168(12) 0.88929(9) 0.0205(3) Uani 1.000000 .
C39 C -0.07481(14) 0.37304(12) 0.95354(9) 0.0192(3) Uani 1.000000 .
C40 C 0.12946(14) 0.28030(11) 1.03795(9) 0.0186(3) Uani 1.000000 .
C41 C -0.16059(15) 0.28048(13) 1.00506(10) 0.0239(3) Uani 1.000000 .
C42 C 0.04286(14) 0.19352(12) 1.09481(9) 0.0203(3) Uani 1.000000 .
C43 C -0.17510(16) 0.09823(13) 1.12040(10) 0.0268(3) Uani 1.000000 .
C44 C -0.13713(18) -0.00745(15) 1.08636(11) 0.0341(4) Uani 1.000000 .
C45 C -0.21110(19) -0.11378(15) 1.13217(12) 0.0368(4) Uani 1.000000 .
N1 N -0.09579(12) 0.19699(10) 1.07285(8) 0.0226(3) Uani 1.000000 .
N2 N 0.32013(11) 0.59607(9) 0.79840(7) 0.0177(2) Uani 1.000000 .
N3 N 0.40656(12) 0.65975(9) 0.73640(7) 0.0170(2) Uani 1.000000 .
N4 N 0.53449(13) 0.12462(10) 0.74058(9) 0.0265(3) Uani 1.000000 .
N5 N 0.05672(13) 0.78370(10) 0.38614(8) 0.0237(3) Uani 1.000000 .
O1 O 0.08966(11) 0.11979(9) 1.15647(7) 0.0273(2) Uani 1.000000 .
O2 O -0.28078(11) 0.27527(11) 0.98853(8) 0.0383(3) Uani 1.000000 .
O003 O 0.28937(10) 0.46808(8) 0.58569(7) 0.0226(2) Uani 1.000000 .
O3 O 0.50880(10) 0.51857(8) 0.88047(7) 0.0222(2) Uani 1.000000 .
O4 O 0.13055(11) 0.70524(9) 0.73453(7) 0.0277(2) Uani 1.000000 .
O5 O 0.48345(10) 0.77164(8) 0.81950(6) 0.0215(2) Uani 1.000000 .
H7 H 0.13129(14) 0.57073(12) 0.46888(9) 0.0243(4) Uiso 1.000000 R
H10 H 0.35583(15) 0.83260(12) 0.57400(10) 0.0284(4) Uiso 1.000000 R
H5 H 0.19761(15) 0.90113(12) 0.46631(10) 0.0283(4) Uiso 1.000000 R
H13 H 0.35701(15) 0.26075(12) 0.63607(9) 0.0250(4) Uiso 1.000000 R
H15 H 0.66928(15) 0.27312(12) 0.79486(10) 0.0298(4) Uiso 1.000000 R
H16 H 0.63777(15) 0.47112(12) 0.75683(10) 0.0270(4) Uiso 1.000000 R
H25 H 0.65599(15) 0.63051(12) 0.53153(10) 0.0281(4) Uiso 1.000000 R
H26 H 0.86289(16) 0.72258(13) 0.52364(10) 0.0333(4) Uiso 1.000000 R
H27 H 0.91122(15) 0.82348(13) 0.62265(10) 0.0308(4) Uiso 1.000000 R
H28 H 0.75163(15) 0.83702(12) 0.73102(10) 0.0261(4) Uiso 1.000000 R
H38 H -0.23026(14) 0.46675(12) 0.88036(9) 0.0245(3) Uiso 1.000000 R
H33 H -0.09284(14) 0.60630(12) 0.79318(9) 0.0241(3) Uiso 1.000000 R
H35 H 0.44989(14) 0.34914(12) 1.00632(9) 0.0239(3) Uiso 1.000000 R
H36 H 0.30853(14) 0.21734(12) 1.09924(9) 0.0244(3) Uiso 1.000000 R
H1a H -0.0869(9) 1.0499(3) 0.3462(4) 0.0487(6) Uiso 1.000000 GR
H1b H -0.1612(3) 0.9319(6) 0.3842(7) 0.0487(6) Uiso 1.000000 GR
H1c H -0.0471(6) 0.9688(9) 0.4396(3) 0.0487(6) Uiso 1.000000 GR
H2a H 0.01272(16) 0.91398(13) 0.28102(10) 0.0302(4) Uiso 1.000000 R
H2b H 0.12504(16) 0.94281(13) 0.34149(10) 0.0302(4) Uiso 1.000000 R
H3a H -0.11940(15) 0.74964(13) 0.33906(10) 0.0296(4) Uiso 1.000000 R
H3b H -0.05198(15) 0.64283(13) 0.41099(10) 0.0296(4) Uiso 1.000000 R
H4a H 0.0513(13) 0.71726(18) 0.2397(3) 0.0641(7) Uiso 1.000000 GR
H4b H 0.1137(8) 0.6078(10) 0.3118(3) 0.0641(7) Uiso 1.000000 GR
H4c H -0.0375(6) 0.6067(10) 0.2752(6) 0.0641(7) Uiso 1.000000 GR
H17a H 0.4796(12) 0.12748(16) 0.57711(18) 0.0490(6) Uiso 1.000000 GR
H17b H 0.5756(5) 0.0131(9) 0.61653(18) 0.0490(6) Uiso 1.000000 GR
H17c H 0.4169(7) 0.0034(9) 0.5972(3) 0.0490(6) Uiso 1.000000 GR
H18a H 0.34839(16) 0.09035(12) 0.70610(10) 0.0316(4) Uiso 1.000000 R
H18b H 0.44604(16) -0.02288(12) 0.74546(10) 0.0316(4) Uiso 1.000000 R
H19a H 0.72574(16) 0.10916(13) 0.78754(11) 0.0351(4) Uiso 1.000000 R
H19b H 0.67017(16) -0.01065(13) 0.78232(11) 0.0351(4) Uiso 1.000000 R
H20a H 0.5271(9) -0.0149(9) 0.90249(19) 0.0600(6) Uiso 1.000000 GR
H20b H 0.6842(5) -0.0065(10) 0.92612(12) 0.0600(6) Uiso 1.000000 GR
H20c H 0.5803(13) 0.10599(17) 0.9073(2) 0.0600(6) Uiso 1.000000 GR
H43a H -0.27507(16) 0.11930(13) 1.11304(10) 0.0321(4) Uiso 1.000000 R
H43b H -0.15411(16) 0.07920(13) 1.18249(10) 0.0321(4) Uiso 1.000000 R
H44a H -0.15901(18) 0.01273(15) 1.02435(11) 0.0409(5) Uiso 1.000000 R
H44b H -0.03650(18) -0.02585(15) 1.09229(11) 0.0409(5) Uiso 1.000000 R
H45a H -0.1844(10) -0.1767(4) 1.1062(5) 0.0552(6) Uiso 1.000000 GR
H45b H -0.1859(10) -0.1372(7) 1.1931(2) 0.0552(6) Uiso 1.000000 GR
H45c H -0.31091(19) -0.0964(4) 1.1269(7) 0.0552(6) Uiso 1.000000 GR

loop_
_atom_site_aniso_label
_atom_site_aniso_U_11
_atom_site_aniso_U_22
_atom_site_aniso_U_33
_atom_site_aniso_U_12
_atom_site_aniso_U_13
_atom_site_aniso_U_23
C1 0.0313(9) 0.0269(8) 0.0398(10) 0.0018(6) -0.0097(7) -0.0102(7)
C2 0.0268(8) 0.0250(7) 0.0207(8) -0.0025(6) -0.0059(6) -0.0004(6)
C3 0.0222(7) 0.0279(7) 0.0255(8) 0.0001(6) -0.0077(6) -0.0099(6)
C4 0.0389(10) 0.0550(11) 0.0437(11) 0.0033(9) -0.0058(8) -0.0305(9)
C5 0.0263(8) 0.0163(6) 0.0270(8) -0.0021(5) -0.0064(6) -0.0033(6)
C6 0.0183(7) 0.0226(7) 0.0175(7) -0.0009(5) -0.0013(5) -0.0052(6)
C7 0.0207(7) 0.0192(7) 0.0227(7) -0.0029(5) -0.0036(6) -0.0082(6)
C8 0.0197(7) 0.0158(6) 0.0191(7) -0.0016(5) 0.0004(5) -0.0047(5)
C9 0.0187(7) 0.0177(6) 0.0173(7) -0.0024(5) -0.0015(5) -0.0051(5)
C10 0.0268(8) 0.0177(7) 0.0273(8) -0.0039(6) -0.0070(6) -0.0066(6)
C11 0.0196(7) 0.0165(6) 0.0197(7) -0.0015(5) -0.0007(6) -0.0052(5)
C12 0.0185(7) 0.0190(6) 0.0188(7) -0.0008(5) -0.0013(5) -0.0055(5)
C13 0.0217(7) 0.0181(6) 0.0238(8) -0.0023(5) -0.0018(6) -0.0072(6)
C14 0.0228(7) 0.0182(6) 0.0223(7) 0.0006(5) 0.0008(6) -0.0055(6)
C15 0.0237(7) 0.0228(7) 0.0275(8) 0.0030(6) -0.0075(6) -0.0062(6)
C16 0.0223(7) 0.0202(7) 0.0264(8) -0.0005(5) -0.0064(6) -0.0085(6)
C17 0.0373(9) 0.0260(8) 0.0372(9) 0.0017(7) -0.0032(8) -0.0134(7)
C18 0.0306(8) 0.0159(6) 0.0326(9) -0.0018(6) -0.0026(7) -0.0063(6)
C19 0.0289(8) 0.0199(7) 0.0385(9) 0.0069(6) -0.0081(7) -0.0084(7)
C20 0.0475(11) 0.0357(9) 0.0346(10) 0.0056(8) -0.0121(8) -0.0068(8)
C21 0.0187(7) 0.0167(6) 0.0163(7) -0.0010(5) -0.0018(5) -0.0053(5)
C22 0.0182(7) 0.0155(6) 0.0179(7) 0.0003(5) -0.0037(5) -0.0024(5)
C23 0.0195(7) 0.0143(6) 0.0183(7) -0.0003(5) -0.0027(5) -0.0025(5)
C24 0.0186(7) 0.0139(6) 0.0188(7) 0.0018(5) -0.0056(5) -0.0033(5)
C25 0.0252(7) 0.0246(7) 0.0214(8) -0.0026(6) 0.0006(6) -0.0075(6)
C26 0.0241(8) 0.0323(8) 0.0259(8) -0.0034(6) 0.0060(6) -0.0065(7)
C27 0.0208(7) 0.0251(7) 0.0291(8) -0.0067(6) 0.0005(6) -0.0028(6)
C28 0.0227(7) 0.0173(6) 0.0251(8) -0.0026(5) -0.0056(6) -0.0047(6)
C29 0.0188(7) 0.0186(6) 0.0190(7) 0.0013(5) -0.0029(6) -0.0050(6)
C30 0.0174(7) 0.0176(6) 0.0206(7) 0.0005(5) -0.0028(6) -0.0064(6)
C31 0.0178(7) 0.0185(6) 0.0182(7) 0.0019(5) -0.0011(5) -0.0070(5)
C32 0.0172(7) 0.0189(6) 0.0186(7) -0.0007(5) -0.0010(5) -0.0069(5)
C33 0.0199(7) 0.0215(7) 0.0181(7) 0.0031(5) -0.0023(6) -0.0047(6)
C34 0.0176(7) 0.0180(6) 0.0168(7) 0.0004(5) -0.0014(5) -0.0067(5)
C35 0.0164(7) 0.0205(7) 0.0224(7) 0.0001(5) -0.0046(6) -0.0050(6)
C36 0.0206(7) 0.0199(6) 0.0195(7) -0.0000(5) -0.0039(6) -0.0037(6)
C37 0.0174(7) 0.0188(6) 0.0172(7) 0.0005(5) -0.0012(5) -0.0074(5)
C38 0.0152(7) 0.0255(7) 0.0210(7) 0.0020(5) -0.0021(6) -0.0075(6)
C39 0.0169(7) 0.0229(7) 0.0185(7) -0.0003(5) 0.0003(5) -0.0073(6)
C40 0.0187(7) 0.0192(6) 0.0182(7) -0.0005(5) -0.0012(5) -0.0053(5)
C41 0.0178(7) 0.0294(8) 0.0226(8) -0.0003(6) -0.0005(6) -0.0039(6)
C42 0.0202(7) 0.0216(7) 0.0190(7) -0.0005(5) -0.0008(6) -0.0052(6)
C43 0.0205(7) 0.0317(8) 0.0231(8) -0.0053(6) 0.0014(6) 0.0019(6)
C44 0.0372(9) 0.0411(9) 0.0263(9) -0.0138(8) 0.0039(7) -0.0108(7)
C45 0.0385(10) 0.0361(9) 0.0376(10) -0.0075(7) 0.0040(8) -0.0123(8)
N1 0.0179(6) 0.0257(6) 0.0211(6) -0.0030(5) -0.0004(5) -0.0006(5)
N2 0.0166(6) 0.0175(5) 0.0176(6) -0.0015(4) -0.0007(5) -0.0024(5)
N3 0.0180(6) 0.0167(5) 0.0168(6) -0.0030(4) 0.0002(5) -0.0050(4)
N4 0.0313(7) 0.0165(6) 0.0314(7) 0.0020(5) -0.0093(6) -0.0061(5)
N5 0.0247(6) 0.0211(6) 0.0244(7) -0.0008(5) -0.0097(5) -0.0038(5)
O1 0.0248(5) 0.0279(5) 0.0237(6) -0.0025(4) -0.0044(4) 0.0032(5)
O2 0.0192(6) 0.0463(7) 0.0387(7) -0.0069(5) -0.0049(5) 0.0081(6)
O003 0.0251(5) 0.0144(5) 0.0280(6) -0.0008(4) -0.0113(4) -0.0047(4)
O3 0.0168(5) 0.0229(5) 0.0254(6) -0.0017(4) -0.0035(4) -0.0035(4)
O4 0.0230(5) 0.0253(5) 0.0277(6) 0.0032(4) -0.0016(5) 0.0039(5)
O5 0.0261(5) 0.0198(5) 0.0201(5) 0.0009(4) -0.0038(4) -0.0081(4)

loop_
_atom_type_symbol
_atom_type_scat_dispersion_real
_atom_type_scat_dispersion_imag
_atom_type_scat_Cromer_Mann_a1
_atom_type_scat_Cromer_Mann_a2
_atom_type_scat_Cromer_Mann_a3
_atom_type_scat_Cromer_Mann_a4
_atom_type_scat_Cromer_Mann_b1
_atom_type_scat_Cromer_Mann_b2
_atom_type_scat_Cromer_Mann_b3
_atom_type_scat_Cromer_Mann_b4
_atom_type_scat_Cromer_Mann_c
_atom_type_scat_source
_atom_type_scat_dispersion_source
H 0.00000 0.00000 0.49300 0.32291 0.14019 0.04081 10.51090 26.12570 3.14236 57.79970 0.0030380000826 'International Tables Volume C Table 6.1.1.4 (pp. 500-502)' 'Henke, Gullikson and Davis, At. Data and Nucl. Data Tables, 1993, 54, 2'
C 0.00347 0.00161 2.31000 1.02000 1.58860 0.86500 20.84390 10.20750 0.56870 51.65120 0.215599998832 'International Tables Volume C Table 6.1.1.4 (pp. 500-502)' 'Henke, Gullikson and Davis, At. Data and Nucl. Data Tables, 1993, 54, 2'
O 0.01158 0.00611 3.04850 2.28680 1.54630 0.86700 13.27710 5.70110 0.32390 32.90890 0.250800013542 'International Tables Volume C Table 6.1.1.4 (pp. 500-502)' 'Henke, Gullikson and Davis, At. Data and Nucl. Data Tables, 1993, 54, 2'
N 0.00653 0.00323 12.21260 3.13220 2.01250 1.16630 0.00570 9.89330 28.99750 0.58260 -11.5290002823 'International Tables Volume C Table 6.1.1.4 (pp. 500-502)' 'Henke, Gullikson and Davis, At. Data and Nucl. Data Tables, 1993, 54, 2'

loop_
_geom_angle_atom_site_label_1
_geom_angle_atom_site_label_2
_geom_angle_atom_site_label_3
_geom_angle
_geom_angle_site_symmetry_1
_geom_angle_site_symmetry_3
_geom_angle_publ_flag
N5 C2 C1 113.65(13) . . ?
N5 C3 C4 114.77(13) . . ?
C10 C5 C6 120.64(13) . . ?
C7 C6 C5 117.02(12) . . ?
N5 C6 C5 121.45(12) . . ?
N5 C6 C7 121.53(12) . . ?
C8 C7 C6 120.50(12) . . ?
C9 C8 C7 123.06(12) . . ?
O003 C8 C7 114.36(11) . . ?
O003 C8 C9 122.58(12) . . ?
C10 C9 C8 115.78(12) . . ?
C21 C9 C8 122.73(12) . . ?
C21 C9 C10 121.49(12) . . ?
C9 C10 C5 122.94(13) . . ?
C16 C11 C12 115.79(12) . . ?
C21 C11 C12 122.22(12) . . ?
C21 C11 C16 121.97(12) . . ?
C13 C12 C11 122.66(13) . . ?
O003 C12 C11 123.20(12) . . ?
O003 C12 C13 114.13(12) . . ?
C14 C13 C12 120.93(13) . . ?
C15 C14 C13 116.88(12) . . ?
N4 C14 C13 121.35(13) . . ?
N4 C14 C15 121.77(13) . . ?
C16 C15 C14 120.57(13) . . ?
C15 C16 C11 123.08(13) . . ?
N4 C18 C17 113.76(13) . . ?
N4 C19 C20 113.78(14) . . ?
C11 C21 C9 110.16(11) . . ?
C22 C21 C9 112.63(11) . . ?
C22 C21 C11 111.86(11) . . ?
N3 C21 C9 110.40(11) . . ?
N3 C21 C11 112.87(11) . . ?
N3 C21 C22 98.51(10) . . ?
C23 C22 C21 111.94(12) . . ?
C25 C22 C21 127.17(12) . . ?
C25 C22 C23 120.82(13) . . ?
C24 C23 C22 109.46(12) . . ?
C28 C23 C22 121.43(13) . . ?
C28 C23 C24 128.98(13) . . ?
N3 C24 C23 105.00(11) . . ?
O5 C24 C23 129.46(12) . . ?
O5 C24 N3 125.53(13) . . ?
C26 C25 C22 117.91(14) . . ?
C27 C26 C25 121.31(14) . . ?
C28 C27 C26 120.57(14) . . ?
C27 C28 C23 117.95(13) . . ?
N2 C29 C31 114.72(11) . . ?
O4 C29 C31 123.95(13) . . ?
O4 C29 N2 121.29(13) . . ?
N2 C30 C32 115.56(11) . . ?
O3 C30 C32 123.78(13) . . ?
O3 C30 N2 120.64(12) . . ?
C33 C31 C29 119.85(12) . . ?
C34 C31 C29 120.06(12) . . ?
C34 C31 C33 120.07(13) . . ?
C34 C32 C30 119.66(12) . . ?
C35 C32 C30 119.17(12) . . ?
C35 C32 C34 121.12(13) . . ?
C38 C33 C31 120.56(13) . . ?
C32 C34 C31 122.04(12) . . ?
C37 C34 C31 119.28(12) . . ?
C37 C34 C32 118.67(12) . . ?
C36 C35 C32 119.84(13) . . ?
C40 C36 C35 120.37(13) . . ?
C39 C37 C34 119.32(12) . . ?
C40 C37 C34 119.34(12) . . ?
C40 C37 C39 121.34(13) . . ?
C39 C38 C33 120.27(13) . . ?
C38 C39 C37 120.39(13) . . ?
C41 C39 C37 119.36(12) . . ?
C41 C39 C38 120.21(12) . . ?
C37 C40 C36 120.61(13) . . ?
C42 C40 C36 119.62(12) . . ?
C42 C40 C37 119.76(12) . . ?
N1 C41 C39 117.07(12) . . ?
O2 C41 C39 122.07(14) . . ?
O2 C41 N1 120.85(14) . . ?
N1 C42 C40 117.07(12) . . ?
O1 C42 C40 122.32(13) . . ?
O1 C42 N1 120.58(13) . . ?
N1 C43 C44 109.83(13) . . ?
C45 C44 C43 113.83(14) . . ?
C42 N1 C41 124.97(12) . . ?
C43 N1 C41 118.24(12) . . ?
C43 N1 C42 116.54(12) . . ?
C30 N2 C29 125.78(11) . . ?
N3 N2 C29 117.90(11) . . ?
N3 N2 C30 115.95(11) . . ?
C24 N3 C21 115.07(11) . . ?
N2 N3 C21 120.10(10) . . ?
N2 N3 C24 119.54(11) . . ?
C18 N4 C14 121.04(12) . . ?
C19 N4 C14 121.79(12) . . ?
C19 N4 C18 117.17(12) . . ?
C3 N5 C2 116.48(11) . . ?
C6 N5 C2 121.98(12) . . ?
C6 N5 C3 121.45(12) . . ?
C12 O003 C8 118.44(10) . . ?

loop_
_geom_bond_atom_site_label_1
_geom_bond_atom_site_label_2
_geom_bond_distance
_geom_bond_site_symmetry_2
_geom_bond_publ_flag
C1 C2 1.517(2) . ?
C2 N5 1.4564(18) . ?
C3 C4 1.511(2) . ?
C3 N5 1.4527(18) . ?
C5 C6 1.4143(19) . ?
C5 C10 1.370(2) . ?
C6 C7 1.4004(19) . ?
C6 N5 1.3767(18) . ?
C7 C8 1.3860(19) . ?
C8 C9 1.3834(18) . ?
C8 O003 1.3816(16) . ?
C9 C10 1.3991(19) . ?
C9 C21 1.5123(18) . ?
C11 C12 1.3846(19) . ?
C11 C16 1.397(2) . ?
C11 C21 1.5119(18) . ?
C12 C13 1.3895(19) . ?
C12 O003 1.3765(16) . ?
C13 C14 1.399(2) . ?
C14 C15 1.412(2) . ?
C14 N4 1.3741(18) . ?
C15 C16 1.374(2) . ?
C17 C18 1.519(2) . ?
C18 N4 1.4557(19) . ?
C19 C20 1.511(2) . ?
C19 N4 1.4522(19) . ?
C21 C22 1.5204(19) . ?
C21 N3 1.5140(17) . ?
C22 C23 1.3846(19) . ?
C22 C25 1.383(2) . ?
C23 C24 1.479(2) . ?
C23 C28 1.3912(19) . ?
C24 N3 1.3835(17) . ?
C24 O5 1.2158(17) . ?
C25 C26 1.390(2) . ?
C26 C27 1.394(2) . ?
C27 C28 1.382(2) . ?
C29 C31 1.4865(19) . ?
C29 N2 1.4147(17) . ?
C29 O4 1.2064(17) . ?
C30 C32 1.4773(19) . ?
C30 N2 1.4201(17) . ?
C30 O3 1.2062(16) . ?
C31 C33 1.3824(19) . ?
C31 C34 1.4133(19) . ?
C32 C34 1.4154(19) . ?
C32 C35 1.3734(19) . ?
C33 C38 1.404(2) . ?
C34 C37 1.4164(19) . ?
C35 C36 1.409(2) . ?
C36 C40 1.3746(19) . ?
C37 C39 1.4141(19) . ?
C37 C40 1.4113(19) . ?
C38 C39 1.376(2) . ?
C39 C41 1.489(2) . ?
C40 C42 1.4842(19) . ?
C41 N1 1.4005(19) . ?
C41 O2 1.2145(18) . ?
C42 N1 1.3976(18) . ?
C42 O1 1.2155(17) . ?
C43 C44 1.539(2) . ?
C43 N1 1.4822(18) . ?
C44 C45 1.513(2) . ?
N2 N3 1.3873(16) . ?
